data_4318095
loop_
_publ_author_name
'Ashley E. Ayers'
'H. V. Rasika Dias'

_publ_section_title
;
 Investigation of Silver Salt Metathesis: Preparation of Cationic
 Germanium(II) and Tin(II) Complexes, and Silver Adducts Containing
 Unsupported Silver-Germanium and Silver-Tin Bonds
;
_journal_name_full 'Inorganic Chemistry'
_journal_page_first 3259
_journal_page_last 3268
_journal_paper_doi 10.1021/ic0200747
_journal_volume 41
_journal_year 2002
_chemical_formula_sum 'C13 H19 Cl N2 Sn'
_chemical_formula_weight 357.44
_chemical_name_common '[(n-Pr)2ATI]SnCl'
_chemical_name_systematic
;
  ?
;
_space_group_IT_number 2
_symmetry_cell_setting triclinic
_symmetry_space_group_name_Hall '-P 1'
_symmetry_space_group_name_H-M 'P -1'
_atom_sites_solution_hydrogens geom
_atom_sites_solution_primary direct
_atom_sites_solution_secondary difmap
_audit_creation_method SHELXL-97
_cell_angle_alpha 80.867(7)
_cell_angle_beta 78.742(8)
_cell_angle_gamma 72.340(10)
_cell_formula_units_Z 4
_cell_length_a 8.4329(8)
_cell_length_b 9.7698(11)
_cell_length_c 18.6523(15)
_cell_measurement_reflns_used 40
_cell_measurement_temperature 198(2)
_cell_measurement_theta_max 12.50
_cell_measurement_theta_min 4.98
_cell_volume 1428.0(3)
_computing_cell_refinement 'Bruker XSCANS'
_computing_data_collection 'Bruker XSCANS'
_computing_data_reduction 'Bruker SHELXTL'
_computing_molecular_graphics 'Bruker SHELXTL'
_computing_publication_material 'Bruker SHELXTL'
_computing_structure_refinement 'SHELXL-97 (Sheldrick, 1997)'
_computing_structure_solution 'SHELXS-97 (Sheldrick, 1990)'
_diffrn_ambient_temperature 198(2)
_diffrn_measured_fraction_theta_full 0.941
_diffrn_measured_fraction_theta_max 0.941
_diffrn_measurement_device_type 'Bruker P4'
_diffrn_measurement_method '\w scans'
_diffrn_radiation_monochromator graphite
_diffrn_radiation_source 'fine-focus sealed tube'
_diffrn_radiation_type MoK\a
_diffrn_radiation_wavelength 0.71073
_diffrn_reflns_av_R_equivalents 0.0169
_diffrn_reflns_av_sigmaI/netI 0.0250
_diffrn_reflns_limit_h_max 8
_diffrn_reflns_limit_h_min -1
_diffrn_reflns_limit_k_max 10
_diffrn_reflns_limit_k_min -10
_diffrn_reflns_limit_l_max 20
_diffrn_reflns_limit_l_min -19
_diffrn_reflns_number 5008
_diffrn_reflns_theta_full 22.50
_diffrn_reflns_theta_max 22.50
_diffrn_reflns_theta_min 2.20
_diffrn_standards_interval_count 97
_diffrn_standards_number 3
_exptl_absorpt_coefficient_mu 1.958
_exptl_absorpt_correction_type none
_exptl_crystal_colour orange
_exptl_crystal_density_diffrn 1.663
_exptl_crystal_density_method 'not measured'
_exptl_crystal_description plates
_exptl_crystal_F_000 712
_exptl_crystal_size_max 0.41
_exptl_crystal_size_mid 0.41
_exptl_crystal_size_min 0.38
_refine_diff_density_max 0.504
_refine_diff_density_min -0.776
_refine_diff_density_rms 0.100
_refine_ls_extinction_method none
_refine_ls_goodness_of_fit_ref 1.100
_refine_ls_hydrogen_treatment mixed
_refine_ls_matrix_type full
_refine_ls_number_parameters 311
_refine_ls_number_reflns 3510
_refine_ls_number_restraints 0
_refine_ls_restrained_S_all 1.100
_refine_ls_R_factor_all 0.0269
_refine_ls_R_factor_gt 0.0239
_refine_ls_shift/su_max 0.001
_refine_ls_shift/su_mean 0.000
_refine_ls_structure_factor_coef Fsqd
_refine_ls_weighting_details 'calc w=1/[\s^2^(Fo^2^)+(0.0349P)^2^+0.9690P] where P=(Fo^2^+2Fc^2^)/3'
_refine_ls_weighting_scheme calc
_refine_ls_wR_factor_gt 0.0628
_refine_ls_wR_factor_ref 0.0644
_reflns_number_gt 3229
_reflns_number_total 3510
_reflns_threshold_expression >2sigma(I)
_cod_data_source_file ic0200747_2.cif
_cod_data_source_block rd227
_cod_depositor_comments
;
The following automatic conversions were performed:

'_symmetry_cell_setting' value 'Triclinic' changed to 'triclinic'
according to the built-in table from CIF Core dictionary named
'cif_core.dic' version 2.4.1 from 2010-06-29.

Automatic conversion script
Id: cif_fix_values 1646 2011-03-28 12:23:43Z adriana 
;
_cod_original_cell_volume 1428.0(2)
_cod_database_code 4318095

loop_
_symmetry_equiv_pos_as_xyz
'x, y, z'
'-x, -y, -z'

loop_
_atom_site_label
_atom_site_type_symbol
_atom_site_fract_x
_atom_site_fract_y
_atom_site_fract_z
_atom_site_U_iso_or_equiv
_atom_site_adp_type
_atom_site_occupancy
_atom_site_symmetry_multiplicity
_atom_site_calc_flag
_atom_site_refinement_flags
_atom_site_disorder_assembly
_atom_site_disorder_group
Sn1 Sn 0.10726(3) 0.81304(2) 0.006823(12) 0.02518(10) Uani 1 1 d . . .
Sn2 Sn 0.86153(3) 0.18660(3) 0.453179(13) 0.02986(11) Uani 1 1 d . . .
Cl1 Cl 0.37328(13) 0.87100(10) -0.05358(6) 0.0386(2) Uani 1 1 d . . .
Cl2 Cl 1.11747(15) 0.22895(15) 0.36824(7) 0.0617(4) Uani 1 1 d . . .
N1 N 0.2140(4) 0.5825(3) 0.00675(16) 0.0238(7) Uani 1 1 d . . .
N9 N 0.0631(4) 0.7611(3) -0.09375(16) 0.0255(7) Uani 1 1 d . . .
N16 N 0.6946(4) 0.3504(3) 0.38941(15) 0.0236(7) Uani 1 1 d . . .
N24 N 0.8075(4) 0.3840(3) 0.50293(15) 0.0240(7) Uani 1 1 d . . .
C2 C 0.1986(4) 0.5207(4) -0.04971(19) 0.0233(8) Uani 1 1 d . . .
C3 C 0.2647(5) 0.3693(4) -0.0526(2) 0.0332(9) Uani 1 1 d . . .
H3 H 0.3177 0.3198 -0.0116 0.040 Uiso 1 1 calc R . .
C4 C 0.2667(5) 0.2802(4) -0.1033(2) 0.0406(11) Uani 1 1 d . . .
H4 H 0.3201 0.1806 -0.0915 0.049 Uiso 1 1 calc R . .
C5 C 0.2027(6) 0.3138(5) -0.1689(2) 0.0459(12) Uani 1 1 d . . .
H5 H 0.2184 0.2360 -0.1967 0.055 Uiso 1 1 calc R . .
C6 C 0.1185(5) 0.4492(5) -0.1975(2) 0.0409(11) Uani 1 1 d . . .
H6 H 0.0826 0.4523 -0.2431 0.049 Uiso 1 1 calc R . .
C7 C 0.0778(5) 0.5816(4) -0.1705(2) 0.0323(9) Uani 1 1 d . . .
H7 H 0.0166 0.6598 -0.2006 0.039 Uiso 1 1 calc R . .
C8 C 0.1099(5) 0.6227(4) -0.10647(19) 0.0247(8) Uani 1 1 d . . .
C10 C 0.2986(5) 0.4950(4) 0.0669(2) 0.0287(9) Uani 1 1 d . . .
H10A H 0.4148 0.4417 0.0469 0.034 Uiso 1 1 calc R . .
H10B H 0.2380 0.4232 0.0908 0.034 Uiso 1 1 calc R . .
C11 C 0.3046(5) 0.5880(4) 0.1238(2) 0.0344(10) Uani 1 1 d . . .
H11A H 0.1884 0.6430 0.1428 0.041 Uiso 1 1 calc R . .
H11B H 0.3675 0.6582 0.1002 0.041 Uiso 1 1 calc R . .
C12 C 0.3889(6) 0.4970(5) 0.1876(2) 0.0524(12) Uani 1 1 d . . .
H12A H 0.3952 0.5605 0.2220 0.079 Uiso 1 1 calc R . .
H12B H 0.5028 0.4404 0.1687 0.079 Uiso 1 1 calc R . .
H12C H 0.3228 0.4316 0.2130 0.079 Uiso 1 1 calc R . .
C13 C -0.0179(5) 0.8783(4) -0.1456(2) 0.0301(9) Uani 1 1 d . . .
H13A H 0.0298 0.8534 -0.1963 0.036 Uiso 1 1 calc R . .
H13D H 0.0091 0.9674 -0.1400 0.036 Uiso 1 1 calc R . .
C14 C -0.2080(5) 0.9084(4) -0.1354(2) 0.0325(9) Uani 1 1 d . . .
H14A H -0.2360 0.8198 -0.1411 0.039 Uiso 1 1 calc R . .
H14B H -0.2568 0.9344 -0.0849 0.039 Uiso 1 1 calc R . .
C15 C -0.2854(6) 1.0298(4) -0.1903(2) 0.0422(11) Uani 1 1 d . . .
H15A H -0.4081 1.0483 -0.1812 0.063 Uiso 1 1 calc R . .
H15B H -0.2414 1.0024 -0.2403 0.063 Uiso 1 1 calc R . .
H15C H -0.2567 1.1174 -0.1852 0.063 Uiso 1 1 calc R . .
C17 C 0.6566(5) 0.4876(4) 0.40329(19) 0.0239(8) Uani 1 1 d . . .
C18 C 0.5654(5) 0.6013(4) 0.3582(2) 0.0293(9) Uani 1 1 d . . .
H18A H 0.5421 0.5711 0.3164 0.035 Uiso 1 1 calc R . .
C19 C 0.5023(5) 0.7493(4) 0.3624(2) 0.0348(10) Uani 1 1 d . . .
H19A H 0.4428 0.8019 0.3237 0.042 Uiso 1 1 calc R . .
C20 C 0.5128(5) 0.8318(4) 0.4141(2) 0.0375(10) Uani 1 1 d . . .
H20A H 0.4565 0.9322 0.4085 0.045 Uiso 1 1 calc R . .
C21 C 0.5989(5) 0.7798(4) 0.4735(2) 0.0340(10) Uani 1 1 d . . .
H21A H 0.5964 0.8511 0.5032 0.041 Uiso 1 1 calc R . .
C22 C 0.6876(5) 0.6412(4) 0.4962(2) 0.0290(9) Uani 1 1 d . . .
H22A H 0.7377 0.6348 0.5385 0.035 Uiso 1 1 calc R . .
C23 C 0.7190(5) 0.5066(4) 0.46926(18) 0.0222(8) Uani 1 1 d . . .
C25 C 0.6277(5) 0.3142(4) 0.32956(19) 0.0262(8) Uani 1 1 d . . .
H25A H 0.6716 0.3616 0.2821 0.031 Uiso 1 1 calc R . .
H25B H 0.5034 0.3524 0.3375 0.031 Uiso 1 1 calc R . .
C26 C 0.6759(5) 0.1530(4) 0.3256(2) 0.0308(9) Uani 1 1 d . . .
H26A H 0.6351 0.1053 0.3735 0.037 Uiso 1 1 calc R . .
H26B H 0.8003 0.1154 0.3161 0.037 Uiso 1 1 calc R . .
C27 C 0.6026(6) 0.1151(4) 0.2653(2) 0.0375(10) Uani 1 1 d . . .
H27A H 0.6384 0.0101 0.2640 0.056 Uiso 1 1 calc R . .
H27B H 0.6429 0.1618 0.2176 0.056 Uiso 1 1 calc R . .
H27C H 0.4793 0.1490 0.2754 0.056 Uiso 1 1 calc R . .
C28 C 0.8701(5) 0.3856(4) 0.57147(19) 0.0279(9) Uani 1 1 d . . .
H28A H 0.7746 0.4331 0.6077 0.034 Uiso 1 1 calc R . .
H28B H 0.9520 0.4432 0.5609 0.034 Uiso 1 1 calc R . .
C29 C 0.9532(5) 0.2363(4) 0.6044(2) 0.0304(9) Uani 1 1 d . . .
H29A H 1.0485 0.1881 0.5683 0.036 Uiso 1 1 calc R . .
H29B H 0.8712 0.1787 0.6158 0.036 Uiso 1 1 calc R . .
C30 C 1.0177(6) 0.2424(4) 0.6747(2) 0.0379(10) Uani 1 1 d . . .
H30A H 1.0700 0.1440 0.6955 0.057 Uiso 1 1 calc R . .
H30B H 0.9233 0.2899 0.7104 0.057 Uiso 1 1 calc R . .
H30C H 1.1012 0.2971 0.6631 0.057 Uiso 1 1 calc R . .

loop_
_atom_site_aniso_label
_atom_site_aniso_U_11
_atom_site_aniso_U_22
_atom_site_aniso_U_33
_atom_site_aniso_U_23
_atom_site_aniso_U_13
_atom_site_aniso_U_12
Sn1 0.02677(19) 0.02021(16) 0.02627(15) -0.00462(10) -0.00662(12) -0.00061(12)
Sn2 0.0345(2) 0.02465(16) 0.03192(17) -0.00831(11) -0.01455(13) -0.00192(12)
Cl1 0.0316(6) 0.0314(5) 0.0539(6) -0.0011(4) -0.0088(5) -0.0109(4)
Cl2 0.0344(7) 0.0928(9) 0.0606(7) -0.0407(7) 0.0063(6) -0.0141(6)
N1 0.0193(18) 0.0221(15) 0.0291(16) -0.0027(13) -0.0050(13) -0.0036(13)
N9 0.0231(18) 0.0271(17) 0.0271(16) -0.0014(12) -0.0089(13) -0.0057(14)
N16 0.0255(18) 0.0252(16) 0.0233(15) -0.0048(12) -0.0057(13) -0.0093(13)
N24 0.0248(18) 0.0278(16) 0.0214(15) -0.0063(13) -0.0036(13) -0.0086(14)
C2 0.012(2) 0.0244(19) 0.033(2) -0.0042(15) 0.0026(15) -0.0068(15)
C3 0.028(2) 0.028(2) 0.041(2) -0.0023(17) 0.0014(18) -0.0089(18)
C4 0.036(3) 0.027(2) 0.055(3) -0.0150(19) 0.009(2) -0.0092(19)
C5 0.048(3) 0.043(3) 0.052(3) -0.029(2) 0.008(2) -0.017(2)
C6 0.039(3) 0.049(3) 0.043(2) -0.021(2) -0.003(2) -0.018(2)
C7 0.025(2) 0.040(2) 0.033(2) -0.0098(17) -0.0013(17) -0.0109(18)
C8 0.016(2) 0.028(2) 0.030(2) -0.0060(15) 0.0019(16) -0.0091(16)
C10 0.023(2) 0.0254(19) 0.033(2) 0.0046(16) -0.0070(17) -0.0017(16)
C11 0.030(2) 0.036(2) 0.036(2) 0.0030(17) -0.0131(18) -0.0067(18)
C12 0.048(3) 0.064(3) 0.041(2) 0.006(2) -0.021(2) -0.005(2)
C13 0.034(3) 0.026(2) 0.031(2) 0.0030(16) -0.0092(18) -0.0092(18)
C14 0.027(3) 0.034(2) 0.035(2) -0.0021(17) -0.0063(18) -0.0059(18)
C15 0.038(3) 0.037(2) 0.049(3) -0.0034(19) -0.020(2) 0.000(2)
C17 0.018(2) 0.029(2) 0.0263(19) -0.0037(15) -0.0010(15) -0.0102(16)
C18 0.026(2) 0.032(2) 0.032(2) -0.0022(16) -0.0080(17) -0.0106(18)
C19 0.032(3) 0.031(2) 0.042(2) 0.0041(18) -0.0087(19) -0.0118(18)
C20 0.035(3) 0.022(2) 0.051(3) 0.0016(18) -0.002(2) -0.0054(18)
C21 0.033(3) 0.027(2) 0.040(2) -0.0109(17) 0.0053(19) -0.0088(18)
C22 0.028(2) 0.030(2) 0.028(2) -0.0078(16) 0.0027(17) -0.0089(18)
C23 0.019(2) 0.027(2) 0.0223(18) -0.0048(15) 0.0014(15) -0.0106(16)
C25 0.024(2) 0.034(2) 0.0246(18) -0.0050(15) -0.0076(16) -0.0098(17)
C26 0.036(3) 0.034(2) 0.0259(19) -0.0058(16) -0.0076(17) -0.0127(18)
C27 0.044(3) 0.038(2) 0.036(2) -0.0089(18) -0.0126(19) -0.014(2)
C28 0.026(2) 0.037(2) 0.0242(19) -0.0087(16) -0.0042(16) -0.0108(18)
C29 0.026(2) 0.038(2) 0.030(2) -0.0081(16) -0.0057(17) -0.0095(18)
C30 0.041(3) 0.042(2) 0.033(2) -0.0064(18) -0.0119(19) -0.010(2)

loop_
_atom_type_symbol
_atom_type_description
_atom_type_scat_dispersion_real
_atom_type_scat_dispersion_imag
_atom_type_scat_source
C C 0.0033 0.0016 'International Tables Vol C Tables 4.2.6.8 and 6.1.1.4'
H H 0.0000 0.0000 'International Tables Vol C Tables 4.2.6.8 and 6.1.1.4'
N N 0.0061 0.0033 'International Tables Vol C Tables 4.2.6.8 and 6.1.1.4'
Cl Cl 0.1484 0.1585 'International Tables Vol C Tables 4.2.6.8 and 6.1.1.4'
Sn Sn -0.6537 1.4246 'International Tables Vol C Tables 4.2.6.8 and 6.1.1.4'

loop_
_geom_angle_atom_site_label_1
_geom_angle_atom_site_label_2
_geom_angle_atom_site_label_3
_geom_angle
_geom_angle_site_symmetry_1
_geom_angle_site_symmetry_3
_geom_angle_publ_flag
N9 Sn1 N1 74.10(11) . . ?
N9 Sn1 Cl1 92.53(9) . . ?
N1 Sn1 Cl1 94.59(8) . . ?
N16 Sn2 N24 73.74(10) . . ?
N16 Sn2 Cl2 91.77(9) . . ?
N24 Sn2 Cl2 93.62(8) . . ?
C2 N1 C10 120.6(3) . . ?
C2 N1 Sn1 118.1(2) . . ?
C10 N1 Sn1 121.4(2) . . ?
C8 N9 C13 122.4(3) . . ?
C8 N9 Sn1 118.6(2) . . ?
C13 N9 Sn1 119.0(2) . . ?
C17 N16 C25 120.1(3) . . ?
C17 N16 Sn2 118.6(2) . . ?
C25 N16 Sn2 121.3(2) . . ?
C23 N24 C28 120.3(3) . . ?
C23 N24 Sn2 118.4(2) . . ?
C28 N24 Sn2 121.3(2) . . ?
N1 C2 C3 120.7(3) . . ?
N1 C2 C8 114.5(3) . . ?
C3 C2 C8 124.7(3) . . ?
C4 C3 C2 132.4(4) . . ?
C3 C4 C5 129.8(4) . . ?
C6 C5 C4 126.2(4) . . ?
C5 C6 C7 130.2(4) . . ?
C6 C7 C8 132.2(4) . . ?
N9 C8 C7 121.0(3) . . ?
N9 C8 C2 114.6(3) . . ?
C7 C8 C2 124.4(3) . . ?
N1 C10 C11 111.4(3) . . ?
C10 C11 C12 111.6(3) . . ?
N9 C13 C14 113.8(3) . . ?
C15 C14 C13 111.7(3) . . ?
N16 C17 C18 121.4(3) . . ?
N16 C17 C23 114.2(3) . . ?
C18 C17 C23 124.4(3) . . ?
C19 C18 C17 132.9(4) . . ?
C20 C19 C18 130.0(4) . . ?
C19 C20 C21 125.3(4) . . ?
C22 C21 C20 130.3(4) . . ?
C21 C22 C23 132.9(4) . . ?
N24 C23 C22 121.5(3) . . ?
N24 C23 C17 114.4(3) . . ?
C22 C23 C17 124.1(3) . . ?
N16 C25 C26 112.1(3) . . ?
C25 C26 C27 112.2(3) . . ?
N24 C28 C29 112.3(3) . . ?
C28 C29 C30 110.8(3) . . ?

loop_
_geom_bond_atom_site_label_1
_geom_bond_atom_site_label_2
_geom_bond_distance
_geom_bond_site_symmetry_2
_geom_bond_publ_flag
Sn1 N9 2.146(3) . ?
Sn1 N1 2.157(3) . ?
Sn1 Cl1 2.4907(11) . ?
Sn2 N16 2.154(3) . ?
Sn2 N24 2.158(3) . ?
Sn2 Cl2 2.5176(13) . ?
N1 C2 1.339(5) . ?
N1 C10 1.462(5) . ?
N9 C8 1.334(5) . ?
N9 C13 1.465(4) . ?
N16 C17 1.335(5) . ?
N16 C25 1.477(4) . ?
N24 C23 1.337(5) . ?
N24 C28 1.479(5) . ?
C2 C3 1.420(5) . ?
C2 C8 1.482(5) . ?
C3 C4 1.379(6) . ?
C4 C5 1.384(6) . ?
C5 C6 1.376(6) . ?
C6 C7 1.384(6) . ?
C7 C8 1.416(5) . ?
C10 C11 1.519(5) . ?
C11 C12 1.524(5) . ?
C13 C14 1.518(6) . ?
C14 C15 1.513(5) . ?
C17 C18 1.404(5) . ?
C17 C23 1.487(5) . ?
C18 C19 1.390(5) . ?
C19 C20 1.383(6) . ?
C20 C21 1.386(6) . ?
C21 C22 1.379(5) . ?
C22 C23 1.413(5) . ?
C25 C26 1.513(5) . ?
C26 C27 1.526(5) . ?
C28 C29 1.503(5) . ?
C29 C30 1.531(5) . ?
